data_7704290
loop_
_publ_author_name
'Herdman, Megan E.'
'Werrett, Melissa V.'
'Duffin, Rebekah N.'
'Stephens, Liam J.'
'Brammananth, Rajini'
'Coppel, Ross L.'
'Batchelor, Warren'
'Andrews, Philip C.'

_publ_section_title
;
 Impact of structural changes in heteroleptic bismuth phosphinates on
 their antibacterial activity in Bi-nanocellulose composites.
;
_journal_issue 22
_journal_name_full 'Dalton transactions (Cambridge, England : 2003)'
_journal_page_first 7341
_journal_page_last 7354
_journal_paper_doi 10.1039/d0dt01226b
_journal_volume 49
_journal_year 2020
_chemical_formula_moiety 'C18 H16 Bi O2 P'
_chemical_formula_sum 'C18 H16 Bi O2 P'
_chemical_formula_weight 504.26
_chemical_name_systematic 'diphenyl bismuth mono-phenylphosphinate'
_space_group_crystal_system monoclinic
_space_group_IT_number 15
_space_group_name_Hall '-C 2yc'
_space_group_name_H-M_alt 'C 1 2/c 1'
_atom_sites_solution_hydrogens mixed
_atom_sites_solution_primary dual
_audit_creation_date 2019-02-18
_audit_creation_method
;
Olex2 1.2
(compiled 2018.05.29 svn.r3508 for OlexSys, GUI svn.r5506)
;
_audit_update_record
;
2019-07-26 deposited with the CCDC.	2020-05-01 downloaded from the CCDC.
;
_cell_angle_alpha 90
_cell_angle_beta 112.186(4)
_cell_angle_gamma 90
_cell_formula_units_Z 8
_cell_length_a 18.5068(11)
_cell_length_b 8.9144(6)
_cell_length_c 21.9738(18)
_cell_measurement_reflns_used 3802
_cell_measurement_temperature 123(1)
_cell_measurement_theta_max 26.59
_cell_measurement_theta_min 2.46
_cell_volume 3356.8(4)
_computing_cell_refinement 'SAINT v8.34A (Bruker, 2013)'
_computing_data_reduction 'SAINT v8.34A (Bruker, 2013)'
_computing_molecular_graphics 'Olex2 (Dolomanov et al., 2009)'
_computing_publication_material 'Olex2 (Dolomanov et al., 2009)'
_computing_structure_refinement 'ShelXL (Sheldrick, 2015)'
_computing_structure_solution 'ShelXT (Sheldrick, 2015)'
_diffrn_ambient_temperature 123(1)
_diffrn_measured_fraction_theta_full 0.999
_diffrn_measured_fraction_theta_max 0.998
_diffrn_measurement_device_type 'Bruker APEX-II CCD'
_diffrn_measurement_method '\f and \w scans'
_diffrn_radiation_type MoK\a
_diffrn_radiation_wavelength 0.71073
_diffrn_reflns_av_R_equivalents 0.0530
_diffrn_reflns_av_unetI/netI 0.0471
_diffrn_reflns_Laue_measured_fraction_full 0.999
_diffrn_reflns_Laue_measured_fraction_max 0.998
_diffrn_reflns_limit_h_max 24
_diffrn_reflns_limit_h_min -22
_diffrn_reflns_limit_k_max 11
_diffrn_reflns_limit_k_min -11
_diffrn_reflns_limit_l_max 28
_diffrn_reflns_limit_l_min -28
_diffrn_reflns_number 14755
_diffrn_reflns_point_group_measured_fraction_full 0.999
_diffrn_reflns_point_group_measured_fraction_max 0.998
_diffrn_reflns_theta_full 25.242
_diffrn_reflns_theta_max 27.484
_diffrn_reflns_theta_min 2.575
_diffrn_standards_number 0
_exptl_absorpt_coefficient_mu 10.604
_exptl_absorpt_correction_T_max 0.7457
_exptl_absorpt_correction_T_min 0.4257
_exptl_absorpt_correction_type multi-scan
_exptl_absorpt_process_details
;
SADABS-2014/3 (Bruker,2014/3) was used for absorption correction.
wR2(int) was 0.1137 before and 0.0521 after correction.
The Ratio of minimum to maximum transmission is 0.5709.
The \l/2 correction factor is 0.00150.
;
_exptl_crystal_colour 'clear whiteish colourless'
_exptl_crystal_colour_lustre clear
_exptl_crystal_colour_modifier whiteish
_exptl_crystal_colour_primary colourless
_exptl_crystal_density_diffrn 1.996
_exptl_crystal_description plate
_exptl_crystal_F_000 1904
_exptl_crystal_size_max 0.17
_exptl_crystal_size_mid 0.12
_exptl_crystal_size_min 0.08
_refine_diff_density_max 1.143
_refine_diff_density_min -1.104
_refine_diff_density_rms 0.158
_refine_ls_extinction_method none
_refine_ls_goodness_of_fit_ref 1.003
_refine_ls_hydrogen_treatment mixed
_refine_ls_matrix_type full
_refine_ls_number_parameters 203
_refine_ls_number_reflns 3858
_refine_ls_number_restraints 0
_refine_ls_restrained_S_all 1.003
_refine_ls_R_factor_all 0.0412
_refine_ls_R_factor_gt 0.0280
_refine_ls_shift/su_max 0.001
_refine_ls_shift/su_mean 0.000
_refine_ls_structure_factor_coef Fsqd
_refine_ls_weighting_details 'w=1/[\s^2^(Fo^2^)+(0.0221P)^2^+5.5630P] where P=(Fo^2^+2Fc^2^)/3'
_refine_ls_weighting_scheme calc
_refine_ls_wR_factor_gt 0.0556
_refine_ls_wR_factor_ref 0.0599
_reflns_Friedel_coverage 0.000
_reflns_number_gt 3155
_reflns_number_total 3858
_reflns_threshold_expression 'I > 2\s(I)'
_cod_data_source_file d0dt01226b2.cif
_cod_data_source_block test2
_cod_depositor_comments 'Adding full bibliography for 7704289--7704292.cif.'
_cod_database_code 7704290
_shelx_shelxl_version_number 2016/6
_shelx_space_group_comment
;
The symmetry employed for this shelxl refinement is uniquely defined
by the following loop, which should always be used as a source of
symmetry information in preference to the above space-group names.
They are only intended as comments.
;
_shelx_estimated_absorpt_t_max 0.484
_shelx_estimated_absorpt_t_min 0.266
_olex2_refinement_description
;
1. Fixed Uiso
 At 1.2 times of:
  All C(H) groups
2.a Aromatic/amide H refined with riding coordinates:
 C8(H8), C17(H17), C18(H18), C14(H14), C4(H4), C5(H5), C3(H3), C9(H9), C2(H2),
 C6(H6), C15(H15), C10(H10), C16(H16), C12(H12), C11(H11)
;
_olex2_submission_special_instructions 'No special instructions were received'

loop_
_space_group_symop_operation_xyz
'x, y, z'
'-x, y, -z+1/2'
'x+1/2, y+1/2, z'
'-x+1/2, y+1/2, -z+1/2'
'-x, -y, -z'
'x, -y, z-1/2'
'-x+1/2, -y+1/2, -z'
'x+1/2, -y+1/2, z-1/2'

loop_
_atom_site_label
_atom_site_type_symbol
_atom_site_fract_x
_atom_site_fract_y
_atom_site_fract_z
_atom_site_U_iso_or_equiv
_atom_site_adp_type
_atom_site_occupancy
_atom_site_site_symmetry_order
_atom_site_calc_flag
_atom_site_refinement_flags_posn
_atom_site_refinement_flags_adp
_atom_site_refinement_flags_occupancy
_atom_site_disorder_assembly
_atom_site_disorder_group
Bi1 Bi 0.26296(2) 0.32533(2) 0.24317(2) 0.01671(6) Uani 1 1 d . . . . .
P1 P 0.41019(7) 0.05637(13) 0.28577(6) 0.0163(3) Uani 1 1 d . . . . .
O2 O 0.35645(18) -0.0457(4) 0.30279(18) 0.0268(8) Uani 1 1 d . . . . .
O1 O 0.37888(18) 0.2050(3) 0.25427(18) 0.0248(8) Uani 1 1 d . . . . .
C7 C 0.3030(3) 0.4841(5) 0.1829(2) 0.0174(10) Uani 1 1 d . . . . .
C13 C 0.2028(3) 0.1688(5) 0.1587(2) 0.0191(10) Uani 1 1 d . . . . .
C8 C 0.2508(3) 0.5430(5) 0.1250(2) 0.0208(10) Uani 1 1 d . . . . .
H8 H 0.198644 0.514676 0.110185 0.025 Uiso 1 1 calc R . . . .
C17 C 0.2049(3) 0.0107(6) 0.0708(3) 0.0336(13) Uani 1 1 d . . . . .
H17 H 0.231604 -0.028483 0.046134 0.040 Uiso 1 1 calc R . . . .
C18 C 0.2420(3) 0.1084(5) 0.1217(2) 0.0213(11) Uani 1 1 d . . . . .
H18 H 0.293799 0.134128 0.131253 0.026 Uiso 1 1 calc R . . . .
C14 C 0.1257(3) 0.1300(5) 0.1432(3) 0.0229(11) Uani 1 1 d . . . . .
H14 H 0.098218 0.171608 0.166786 0.028 Uiso 1 1 calc R . . . .
C4 C 0.6196(3) 0.1515(6) 0.4748(3) 0.0278(12) Uani 1 1 d . . . . .
H4 H 0.661668 0.172302 0.513551 0.033 Uiso 1 1 calc R . . . .
C5 C 0.5765(3) 0.0220(6) 0.4697(3) 0.0291(12) Uani 1 1 d . . . . .
H5 H 0.589881 -0.044944 0.504724 0.035 Uiso 1 1 calc R . . . .
C3 C 0.6007(3) 0.2495(6) 0.4230(3) 0.0255(12) Uani 1 1 d . . . . .
H3 H 0.629936 0.336257 0.426791 0.031 Uiso 1 1 calc R . . . .
C9 C 0.2747(3) 0.6434(5) 0.0884(3) 0.0266(12) Uani 1 1 d . . . . .
H9 H 0.238761 0.681320 0.049223 0.032 Uiso 1 1 calc R . . . .
C2 C 0.5385(3) 0.2200(5) 0.3652(3) 0.0219(11) Uani 1 1 d . . . . .
H2 H 0.526228 0.286241 0.330016 0.026 Uiso 1 1 calc R . . . .
C6 C 0.5133(3) -0.0070(5) 0.4120(3) 0.0241(11) Uani 1 1 d . . . . .
H6 H 0.483645 -0.093151 0.408697 0.029 Uiso 1 1 calc R . . . .
C15 C 0.0888(3) 0.0295(6) 0.0928(3) 0.0321(13) Uani 1 1 d . . . . .
H15 H 0.037278 0.001676 0.083555 0.038 Uiso 1 1 calc R . . . .
C10 C 0.3518(3) 0.6877(5) 0.1097(3) 0.0285(12) Uani 1 1 d . . . . .
H10 H 0.367829 0.756583 0.085618 0.034 Uiso 1 1 calc R . . . .
C16 C 0.1285(3) -0.0288(6) 0.0566(3) 0.0362(14) Uani 1 1 d . . . . .
H16 H 0.103648 -0.095102 0.022352 0.043 Uiso 1 1 calc R . . . .
C1 C 0.4938(3) 0.0904(5) 0.3596(2) 0.0176(10) Uani 1 1 d . . . . .
C12 C 0.3808(3) 0.5280(5) 0.2036(3) 0.0230(11) Uani 1 1 d . . . . .
H12 H 0.417039 0.488986 0.242375 0.028 Uiso 1 1 calc R . . . .
C11 C 0.4049(3) 0.6282(6) 0.1675(3) 0.0289(12) Uani 1 1 d . . . . .
H11 H 0.457115 0.656067 0.181934 0.035 Uiso 1 1 calc R . . . .
H1 H 0.436(2) -0.021(5) 0.246(2) 0.006(10) Uiso 1 1 d . . . . .

loop_
_atom_site_aniso_label
_atom_site_aniso_U_11
_atom_site_aniso_U_22
_atom_site_aniso_U_33
_atom_site_aniso_U_23
_atom_site_aniso_U_13
_atom_site_aniso_U_12
Bi1 0.01643(10) 0.01755(9) 0.01379(9) 0.00131(8) 0.00301(7) 0.00081(7)
P1 0.0119(6) 0.0186(6) 0.0174(6) 0.0019(5) 0.0044(5) 0.0013(5)
O2 0.0163(18) 0.0316(19) 0.027(2) 0.0045(16) 0.0025(15) -0.0087(14)
O1 0.0125(17) 0.0224(18) 0.032(2) 0.0105(15) 0.0005(15) 0.0020(13)
C7 0.019(2) 0.013(2) 0.016(2) 0.0002(19) 0.002(2) 0.0012(18)
C13 0.017(2) 0.018(2) 0.017(2) -0.001(2) 0.000(2) 0.0015(19)
C8 0.021(3) 0.023(2) 0.015(2) -0.002(2) 0.002(2) 0.005(2)
C17 0.046(4) 0.025(3) 0.030(3) -0.006(2) 0.016(3) 0.006(2)
C18 0.023(3) 0.019(2) 0.020(3) 0.005(2) 0.005(2) 0.004(2)
C14 0.018(3) 0.019(2) 0.027(3) 0.002(2) 0.003(2) 0.0019(19)
C4 0.022(3) 0.035(3) 0.020(3) -0.003(2) 0.000(2) -0.001(2)
C5 0.030(3) 0.029(3) 0.018(3) 0.007(2) -0.002(2) 0.006(2)
C3 0.021(3) 0.025(3) 0.030(3) -0.006(2) 0.009(2) -0.007(2)
C9 0.035(3) 0.022(3) 0.022(3) 0.005(2) 0.010(2) 0.003(2)
C2 0.020(3) 0.022(2) 0.024(3) 0.006(2) 0.009(2) 0.0017(19)
C6 0.021(3) 0.024(3) 0.025(3) 0.001(2) 0.005(2) -0.003(2)
C15 0.024(3) 0.025(3) 0.037(3) -0.001(3) 0.000(3) -0.006(2)
C10 0.039(3) 0.023(3) 0.027(3) 0.010(2) 0.016(3) -0.004(2)
C16 0.040(4) 0.021(3) 0.034(3) -0.006(3) -0.001(3) -0.003(2)
C1 0.015(2) 0.020(2) 0.015(2) -0.0017(19) 0.003(2) 0.0029(18)
C12 0.023(3) 0.020(2) 0.025(3) -0.002(2) 0.008(2) 0.000(2)
C11 0.020(3) 0.031(3) 0.038(3) -0.001(3) 0.015(3) -0.005(2)

loop_
_atom_type_symbol
_atom_type_description
_atom_type_scat_dispersion_real
_atom_type_scat_dispersion_imag
_atom_type_scat_source
C C 0.0033 0.0016 'International Tables Vol C Tables 4.2.6.8 and 6.1.1.4'
H H 0.0000 0.0000 'International Tables Vol C Tables 4.2.6.8 and 6.1.1.4'
Bi Bi -4.1077 10.2566 'International Tables Vol C Tables 4.2.6.8 and 6.1.1.4'
O O 0.0106 0.0060 'International Tables Vol C Tables 4.2.6.8 and 6.1.1.4'
P P 0.1023 0.0942 'International Tables Vol C Tables 4.2.6.8 and 6.1.1.4'

loop_
_geom_angle_atom_site_label_1
_geom_angle_atom_site_label_2
_geom_angle_atom_site_label_3
_geom_angle
_geom_angle_site_symmetry_1
_geom_angle_site_symmetry_3
_geom_angle_publ_flag
O1 Bi1 O2 161.63(13) . 4 ?
C7 Bi1 O2 84.51(14) . 4 ?
C7 Bi1 O1 81.75(14) . . ?
C7 Bi1 C13 94.33(17) . . ?
C13 Bi1 O2 81.80(14) . 4 ?
C13 Bi1 O1 87.13(15) . . ?
O2 P1 O1 118.2(2) . . ?
O2 P1 C1 107.7(2) . . ?
O2 P1 H1 106.3(17) . . ?
O1 P1 C1 108.5(2) . . ?
O1 P1 H1 109.0(18) . . ?
C1 P1 H1 106.4(16) . . ?
P1 O2 Bi1 142.7(2) . 4_545 ?
P1 O1 Bi1 129.3(2) . . ?
C8 C7 Bi1 120.9(3) . . ?
C8 C7 C12 118.1(5) . . ?
C12 C7 Bi1 121.0(3) . . ?
C18 C13 Bi1 121.3(3) . . ?
C14 C13 Bi1 120.2(4) . . ?
C14 C13 C18 118.5(5) . . ?
C7 C8 H8 119.4 . . ?
C7 C8 C9 121.2(5) . . ?
C9 C8 H8 119.4 . . ?
C18 C17 H17 119.9 . . ?
C16 C17 H17 119.9 . . ?
C16 C17 C18 120.1(5) . . ?
C13 C18 H18 119.6 . . ?
C17 C18 C13 120.7(5) . . ?
C17 C18 H18 119.6 . . ?
C13 C14 H14 119.6 . . ?
C13 C14 C15 120.8(5) . . ?
C15 C14 H14 119.6 . . ?
C5 C4 H4 119.8 . . ?
C3 C4 H4 119.8 . . ?
C3 C4 C5 120.4(5) . . ?
C4 C5 H5 120.3 . . ?
C4 C5 C6 119.4(5) . . ?
C6 C5 H5 120.3 . . ?
C4 C3 H3 119.8 . . ?
C4 C3 C2 120.4(5) . . ?
C2 C3 H3 119.8 . . ?
C8 C9 H9 119.9 . . ?
C10 C9 C8 120.3(5) . . ?
C10 C9 H9 119.9 . . ?
C3 C2 H2 120.1 . . ?
C3 C2 C1 119.9(5) . . ?
C1 C2 H2 120.1 . . ?
C5 C6 H6 119.7 . . ?
C1 C6 C5 120.7(5) . . ?
C1 C6 H6 119.7 . . ?
C14 C15 H15 120.1 . . ?
C16 C15 C14 119.8(5) . . ?
C16 C15 H15 120.1 . . ?
C9 C10 H10 120.4 . . ?
C9 C10 C11 119.2(5) . . ?
C11 C10 H10 120.4 . . ?
C17 C16 H16 120.0 . . ?
C15 C16 C17 120.0(5) . . ?
C15 C16 H16 120.0 . . ?
C2 C1 P1 119.9(4) . . ?
C6 C1 P1 120.9(4) . . ?
C6 C1 C2 119.2(4) . . ?
C7 C12 H12 119.5 . . ?
C11 C12 C7 121.0(5) . . ?
C11 C12 H12 119.5 . . ?
C10 C11 H11 119.8 . . ?
C12 C11 C10 120.3(5) . . ?
C12 C11 H11 119.8 . . ?

loop_
_geom_bond_atom_site_label_1
_geom_bond_atom_site_label_2
_geom_bond_distance
_geom_bond_site_symmetry_2
_geom_bond_publ_flag
Bi1 O2 2.354(3) 4 ?
Bi1 O1 2.328(3) . ?
Bi1 C7 2.246(5) . ?
Bi1 C13 2.251(5) . ?
P1 O2 1.496(3) . ?
P1 O1 1.505(3) . ?
P1 C1 1.795(5) . ?
P1 H1 1.33(4) . ?
C7 C8 1.379(6) . ?
C7 C12 1.393(6) . ?
C13 C18 1.387(7) . ?
C13 C14 1.380(7) . ?
C8 H8 0.9300 . ?
C8 C9 1.383(7) . ?
C17 H17 0.9300 . ?
C17 C18 1.378(7) . ?
C17 C16 1.373(8) . ?
C18 H18 0.9300 . ?
C14 H14 0.9300 . ?
C14 C15 1.387(7) . ?
C4 H4 0.9300 . ?
C4 C5 1.383(7) . ?
C4 C3 1.371(7) . ?
C5 H5 0.9300 . ?
C5 C6 1.388(7) . ?
C3 H3 0.9300 . ?
C3 C2 1.379(7) . ?
C9 H9 0.9300 . ?
C9 C10 1.379(7) . ?
C2 H2 0.9300 . ?
C2 C1 1.399(6) . ?
C6 H6 0.9300 . ?
C6 C1 1.378(7) . ?
C15 H15 0.9300 . ?
C15 C16 1.373(8) . ?
C10 H10 0.9300 . ?
C10 C11 1.384(7) . ?
C16 H16 0.9300 . ?
C12 H12 0.9300 . ?
C12 C11 1.376(7) . ?
C11 H11 0.9300 . ?
